data_1503281
loop_
_publ_author_name
'Suresh, Moorthy'
'Mandal, Amal Kumar'
'Saha, Sukdeb'
'Suresh, E.'
'Mandoli, Amit'
'Di Liddo, Rosa'
'Parnigotto, Pier Paolo'
'Das, Amitava'

_publ_section_title
;
 Azine-based receptor for recognition of Hg2+ ion: crystallographic
 evidence and imaging application in live cells.
;
_journal_issue 23
_journal_name_full 'Organic letters'
_journal_page_first 5406
_journal_page_last 5409
_journal_paper_doi 10.1021/ol102204r
_journal_volume 12
_journal_year 2010
_chemical_formula_sum 'C20 H14 Cl6 Hg3 N4'
_chemical_formula_weight 1124.82
_chemical_name_systematic
; 
 ? 
;
_space_group_IT_number 2
_symmetry_cell_setting triclinic
_symmetry_space_group_name_Hall '-P 1'
_symmetry_space_group_name_H-M 'P -1'
_atom_sites_solution_hydrogens geom
_atom_sites_solution_primary direct
_atom_sites_solution_secondary difmap
_audit_creation_method SHELXL-97
_cell_angle_alpha 97.126(2)
_cell_angle_beta 97.259(2)
_cell_angle_gamma 99.746(2)
_cell_formula_units_Z 1
_cell_length_a 7.6363(9)
_cell_length_b 8.3860(10)
_cell_length_c 10.5061(13)
_cell_measurement_reflns_used 1893
_cell_measurement_temperature 293(2)
_cell_measurement_theta_max 25.80
_cell_measurement_theta_min 2.49
_cell_volume 650.45(14)
_computing_cell_refinement 'BRUKER SMART'
_computing_data_collection 'BRUKER SMART'
_computing_data_reduction 'BRUKER SAINT'
_computing_molecular_graphics ORTEP
_computing_structure_refinement 'SHELXL-97 (Sheldrick, 1997)'
_computing_structure_solution 'SHELXS-97 (Sheldrick, 1990)'
_diffrn_ambient_temperature 293(2)
_diffrn_measured_fraction_theta_full 0.983
_diffrn_measured_fraction_theta_max 0.983
_diffrn_measurement_device_type 'BRUKER SMART APEX CCD DIFFRACTOMETER'
_diffrn_measurement_method 'OMEGA-PHI SCAN'
_diffrn_radiation_monochromator graphite
_diffrn_radiation_source 'fine-focus sealed tube'
_diffrn_radiation_type MoK\a
_diffrn_radiation_wavelength 0.71073
_diffrn_reflns_av_R_equivalents 0.0405
_diffrn_reflns_av_sigmaI/netI 0.0638
_diffrn_reflns_limit_h_max 9
_diffrn_reflns_limit_h_min -9
_diffrn_reflns_limit_k_max 10
_diffrn_reflns_limit_k_min -10
_diffrn_reflns_limit_l_max 12
_diffrn_reflns_limit_l_min -12
_diffrn_reflns_number 4985
_diffrn_reflns_theta_full 26.00
_diffrn_reflns_theta_max 26.00
_diffrn_reflns_theta_min 2.49
_exptl_absorpt_coefficient_mu 18.293
_exptl_absorpt_correction_T_max 0.6099
_exptl_absorpt_correction_T_min 0.0918
_exptl_absorpt_correction_type multi-scan
_exptl_absorpt_process_details 'BRUKER SADABS'
_exptl_crystal_colour colourless
_exptl_crystal_density_diffrn 2.872
_exptl_crystal_density_method 'not measured'
_exptl_crystal_description PLATES
_exptl_crystal_F_000 504
_exptl_crystal_size_max 0.25
_exptl_crystal_size_mid 0.14
_exptl_crystal_size_min 0.03
_refine_diff_density_max 1.588
_refine_diff_density_min -2.125
_refine_diff_density_rms 0.233
_refine_ls_extinction_method none
_refine_ls_goodness_of_fit_ref 1.158
_refine_ls_hydrogen_treatment constr
_refine_ls_matrix_type full
_refine_ls_number_parameters 151
_refine_ls_number_reflns 2508
_refine_ls_number_restraints 0
_refine_ls_restrained_S_all 1.158
_refine_ls_R_factor_all 0.0638
_refine_ls_R_factor_gt 0.0548
_refine_ls_shift/su_max 0.000
_refine_ls_shift/su_mean 0.000
_refine_ls_structure_factor_coef Fsqd
_refine_ls_weighting_details 'calc w=1/[\s^2^(Fo^2^)+(0.0290P)^2^+6.7124P] where P=(Fo^2^+2Fc^2^)/3'
_refine_ls_weighting_scheme calc
_refine_ls_wR_factor_gt 0.1156
_refine_ls_wR_factor_ref 0.1187
_reflns_number_gt 2233
_reflns_number_total 2508
_reflns_threshold_expression >2sigma(I)
_cod_data_source_file ol102204r_si_002.cif
_cod_data_source_block b3s1hgm
_cod_depositor_comments
;
The following automatic conversions were performed:

'_symmetry_cell_setting' value 'Triclinic' changed to 'triclinic'
according to /home/saulius/struct/CIF-dictionaries/cif_core.dic
dictionary named 'cif_core.dic' version 2.4.2 from
2011-04-26.

'_exptl_absorpt_correction_type' value 'MULTI-SCAN'
changed to 'multi-scan' according to
/home/saulius/struct/CIF-dictionaries/cif_core.dic dictionary named
'cif_core.dic' version 2.4.2 from 2011-04-26.

Automatic conversion script
Id: cif_fix_values 1715 2011-07-08 13:25:40Z adriana 
;
_cod_original_sg_symbol_H-M P-1
_cod_database_code 1503281

loop_
_symmetry_equiv_pos_as_xyz
'x, y, z'
'-x, -y, -z'

loop_
_atom_site_label
_atom_site_type_symbol
_atom_site_fract_x
_atom_site_fract_y
_atom_site_fract_z
_atom_site_U_iso_or_equiv
_atom_site_adp_type
_atom_site_occupancy
_atom_site_calc_flag
_atom_site_refinement_flags
Hg1 Hg 0.5000 1.0000 1.0000 0.0523(3) Uani 1 d S
Hg2 Hg 0.86076(7) 0.76971(6) 0.87466(5) 0.03925(19) Uani 1 d .
Cl1 Cl 1.1025(5) 0.9583(4) 0.8311(4) 0.0532(9) Uani 1 d .
Cl2 Cl 0.6013(5) 0.6811(4) 0.9662(3) 0.0502(9) Uani 1 d .
Cl3 Cl 0.6086(6) 1.0452(5) 0.8084(4) 0.0654(11) Uani 1 d .
N1 N 0.8302(12) 0.5541(12) 0.6916(9) 0.031(2) Uani 1 d .
N2 N 0.9707(15) 0.5173(12) 0.9375(9) 0.037(2) Uani 1 d .
C1 C 0.7673(16) 0.5700(15) 0.5662(13) 0.038(3) Uani 1 d .
C2 C 0.7196(19) 0.7197(16) 0.5409(12) 0.044(3) Uani 1 d .
H2 H 0.7311 0.8057 0.6083 0.052 Uiso 1 calc R
C3 C 0.6568(19) 0.737(2) 0.4174(14) 0.053(4) Uani 1 d .
H3 H 0.6232 0.8355 0.4016 0.063 Uiso 1 calc R
C4 C 0.642(2) 0.612(2) 0.3136(13) 0.055(4) Uani 1 d .
H4 H 0.6021 0.6277 0.2296 0.066 Uiso 1 calc R
C5 C 0.685(2) 0.465(2) 0.3359(14) 0.059(4) Uani 1 d .
H5 H 0.6697 0.3797 0.2673 0.070 Uiso 1 calc R
C6 C 0.7533(17) 0.4417(18) 0.4621(13) 0.043(3) Uani 1 d .
C7 C 0.8017(19) 0.2908(17) 0.4893(13) 0.045(3) Uani 1 d .
H7 H 0.7916 0.2029 0.4237 0.054 Uiso 1 calc R
C8 C 0.8632(18) 0.2802(15) 0.6146(12) 0.040(3) Uani 1 d .
H8 H 0.8974 0.1841 0.6352 0.048 Uiso 1 calc R
C9 C 0.8759(16) 0.4131(14) 0.7137(11) 0.032(3) Uani 1 d .
C10 C 0.9457(17) 0.3972(15) 0.8478(13) 0.039(3) Uani 1 d .
H10 H 0.9718 0.2975 0.8666 0.047 Uiso 1 calc R

loop_
_atom_site_aniso_label
_atom_site_aniso_U_11
_atom_site_aniso_U_22
_atom_site_aniso_U_33
_atom_site_aniso_U_23
_atom_site_aniso_U_13
_atom_site_aniso_U_12
Hg1 0.0565(5) 0.0617(5) 0.0495(5) 0.0237(4) 0.0213(4) 0.0204(4)
Hg2 0.0453(3) 0.0377(3) 0.0337(3) 0.0094(2) -0.0001(2) 0.0060(2)
Cl1 0.050(2) 0.052(2) 0.054(2) 0.0054(17) 0.0080(17) -0.0022(16)
Cl2 0.061(2) 0.0418(18) 0.043(2) 0.0100(15) 0.0077(17) -0.0057(16)
Cl3 0.069(3) 0.086(3) 0.063(3) 0.044(2) 0.030(2) 0.037(2)
N1 0.026(5) 0.043(6) 0.023(5) 0.009(4) 0.003(4) 0.004(4)
N2 0.055(7) 0.031(5) 0.025(6) 0.007(4) -0.001(5) 0.010(5)
C1 0.027(6) 0.042(7) 0.041(8) 0.009(6) 0.000(5) -0.003(5)
C2 0.062(9) 0.049(8) 0.019(6) 0.002(5) -0.005(6) 0.018(7)
C3 0.040(8) 0.084(11) 0.043(9) 0.029(8) 0.010(7) 0.020(7)
C4 0.061(10) 0.097(12) 0.015(6) 0.027(7) 0.006(6) 0.023(9)
C5 0.049(9) 0.081(11) 0.032(8) 0.011(7) -0.022(7) -0.004(8)
C6 0.027(6) 0.070(9) 0.028(7) 0.009(6) -0.001(5) -0.002(6)
C7 0.050(8) 0.046(8) 0.034(7) 0.004(6) 0.003(6) -0.002(6)
C8 0.047(8) 0.035(7) 0.035(7) 0.003(5) -0.003(6) 0.005(6)
C9 0.033(6) 0.038(7) 0.022(6) 0.005(5) 0.005(5) -0.003(5)
C10 0.042(7) 0.032(6) 0.043(8) 0.017(6) -0.013(6) 0.009(5)

loop_
_atom_type_symbol
_atom_type_description
_atom_type_scat_dispersion_real
_atom_type_scat_dispersion_imag
_atom_type_scat_source
C C 0.0033 0.0016 'International Tables Vol C Tables 4.2.6.8 and 6.1.1.4'
H H 0.0000 0.0000 'International Tables Vol C Tables 4.2.6.8 and 6.1.1.4'
N N 0.0061 0.0033 'International Tables Vol C Tables 4.2.6.8 and 6.1.1.4'
Cl Cl 0.1484 0.1585 'International Tables Vol C Tables 4.2.6.8 and 6.1.1.4'
Hg Hg -2.3894 9.2266 'International Tables Vol C Tables 4.2.6.8 and 6.1.1.4'

loop_
_geom_angle_atom_site_label_1
_geom_angle_atom_site_label_2
_geom_angle_atom_site_label_3
_geom_angle
_geom_angle_site_symmetry_1
_geom_angle_site_symmetry_3
Cl3 Hg1 Cl3 180.000(2) 2_677 .
Cl3 Hg1 Cl2 92.14(12) 2_677 .
Cl3 Hg1 Cl2 87.86(12) . .
Cl3 Hg1 Cl2 87.86(12) 2_677 2_677
Cl3 Hg1 Cl2 92.14(12) . 2_677
Cl2 Hg1 Cl2 180.000(1) . 2_677
Cl1 Hg2 Cl2 156.41(13) . .
Cl1 Hg2 N1 100.8(2) . .
Cl2 Hg2 N1 101.0(2) . .
Cl1 Hg2 N2 109.8(3) . .
Cl2 Hg2 N2 87.0(3) . .
N1 Hg2 N2 67.1(3) . .
Hg2 Cl2 Hg1 94.89(11) . .
C9 N1 C1 118.1(10) . .
C9 N1 Hg2 118.4(7) . .
C1 N1 Hg2 123.5(8) . .
C10 N2 N2 114.8(12) . 2_767
C10 N2 Hg2 115.5(7) . .
N2 N2 Hg2 128.9(10) 2_767 .
N1 C1 C2 118.8(11) . .
N1 C1 C6 121.7(11) . .
C2 C1 C6 119.5(12) . .
C3 C2 C1 119.6(13) . .
C3 C2 H2 120.2 . .
C1 C2 H2 120.2 . .
C2 C3 C4 121.6(14) . .
C2 C3 H3 119.2 . .
C4 C3 H3 119.2 . .
C5 C4 C3 119.9(12) . .
C5 C4 H4 120.0 . .
C3 C4 H4 120.0 . .
C4 C5 C6 120.5(15) . .
C4 C5 H5 119.8 . .
C6 C5 H5 119.8 . .
C5 C6 C1 118.9(14) . .
C5 C6 C7 122.2(14) . .
C1 C6 C7 118.8(12) . .
C8 C7 C6 117.6(12) . .
C8 C7 H7 121.2 . .
C6 C7 H7 121.2 . .
C7 C8 C9 120.8(12) . .
C7 C8 H8 119.6 . .
C9 C8 H8 119.6 . .
N1 C9 C8 123.0(11) . .
N1 C9 C10 118.0(10) . .
C8 C9 C10 119.0(11) . .
N2 C10 C9 120.8(10) . .
N2 C10 H10 119.6 . .
C9 C10 H10 119.6 . .

loop_
_geom_bond_atom_site_label_1
_geom_bond_atom_site_label_2
_geom_bond_distance
_geom_bond_site_symmetry_2
Hg1 Cl3 2.322(4) 2_677
Hg1 Cl3 2.322(4) .
Hg1 Cl2 2.900(4) .
Hg1 Cl2 2.900(4) 2_677
Hg2 Cl1 2.350(4) .
Hg2 Cl2 2.358(4) .
Hg2 N1 2.429(10) .
Hg2 N2 2.535(9) .
N1 C9 1.327(15) .
N1 C1 1.375(15) .
N2 C10 1.262(16) .
N2 N2 1.414(18) 2_767
C1 C2 1.411(17) .
C1 C6 1.416(19) .
C2 C3 1.360(17) .
C2 H2 0.9300 .
C3 C4 1.40(2) .
C3 H3 0.9300 .
C4 C5 1.37(2) .
C4 H4 0.9300 .
C5 C6 1.411(18) .
C5 H5 0.9300 .
C6 C7 1.429(19) .
C7 C8 1.359(18) .
C7 H7 0.9300 .
C8 C9 1.409(17) .
C8 H8 0.9300 .
C9 C10 1.473(16) .
C10 H10 0.9300 .
